data_4060441
loop_
_publ_author_name
'M. Doux'
'L. Ricard'
'P. Le Floch'
'Y. Jean'

_publ_section_title
;
 On the regioselectivity of the addition of O2 on SPS-based Rh(I) and
 Ir(I) complexes
;
_journal_name_full Organometallics
_journal_paper_doi 10.1021/om0492045
_journal_year 2005
_chemical_formula_sum 'C35 H54 N3 P'
_chemical_formula_weight 547.78
_space_group_IT_number 2
_symmetry_cell_setting triclinic
_symmetry_space_group_name_Hall '-P 1'
_symmetry_space_group_name_H-M 'P -1'
_cell_angle_alpha 77.429(4)
_cell_angle_beta 81.670(5)
_cell_angle_gamma 75.900(7)
_cell_formula_units_Z 4
_cell_length_a 10.3660(10)
_cell_length_b 17.230(2)
_cell_length_c 19.646(3)
_cell_measurement_temperature 173(2)
_cell_volume 3305.9(7)
_diffrn_ambient_temperature 173(2)
_exptl_crystal_density_diffrn 1.101
_cod_depositor_comments
;
The following automatic conversions were performed:
'_symmetry_cell_setting' value 'Triclinic' changed to 'triclinic'
according to '/home/saulius/struct/CIF-dictionaries/cif_core.dic'
dictionary named 'cif_core.dic' version 2.4.1 from 2010-06-29.

Automatic conversion script
Id: cif_fix_enum 1527 2010-12-29 10:47:43Z saulius 
;
_cod_database_code 4060441

loop_
_symmetry_equiv_pos_as_xyz
'x, y, z'
'-x, -y, -z'

loop_
_atom_site_label
_atom_site_type_symbol
_atom_site_fract_x
_atom_site_fract_y
_atom_site_fract_z
_atom_site_U_iso_or_equiv
_atom_site_adp_type
_atom_site_occupancy
_atom_site_symmetry_multiplicity
_atom_site_calc_flag
_atom_site_refinement_flags
_atom_site_disorder_assembly
_atom_site_disorder_group
P1 P 0.59211(4) 0.20393(2) 0.33057(2) 0.02578(9) Uani 1 1 d . . .
P2 P 0.00294(4) 0.15342(2) 0.887174(19) 0.02333(9) Uani 1 1 d . . .
N3 N 0.45744(12) 0.38951(7) 0.29436(7) 0.0292(3) Uani 1 1 d . . .
N2 N 0.58144(11) 0.27466(7) 0.25441(6) 0.0249(3) Uani 1 1 d . . .
N1 N 0.59405(13) 0.25196(8) 0.39794(7) 0.0300(3) Uani 1 1 d . . .
H1A H 0.5569(19) 0.3046(12) 0.3885(10) 0.049(5) Uiso 1 1 d . . .
N4 N 0.22060(12) 0.19893(7) 0.77332(6) 0.0272(3) Uani 1 1 d . . .
N5 N 0.17217(11) 0.11542(7) 0.87759(6) 0.0238(2) Uani 1 1 d . . .
N6 N -0.03035(13) 0.25654(7) 0.85590(7) 0.0260(3) Uani 1 1 d . . .
H6A H 0.0285(19) 0.2701(11) 0.8249(10) 0.041(5) Uiso 1 1 d . . .
C1 C 0.47729(13) 0.34776(8) 0.24632(7) 0.0250(3) Uani 1 1 d . . .
C2 C 0.40091(14) 0.36502(9) 0.18012(8) 0.0290(3) Uani 1 1 d . . .
C3 C 0.25137(15) 0.36592(11) 0.20240(10) 0.0409(4) Uani 1 1 d . . .
H3A H 0.2041 0.3753 0.1606 0.061 Uiso 1 1 calc R . .
H3B H 0.2128 0.4096 0.2289 0.061 Uiso 1 1 calc R . .
H3C H 0.2424 0.3134 0.2319 0.061 Uiso 1 1 calc R . .
C4 C 0.41995(18) 0.44583(10) 0.13254(9) 0.0414(4) Uani 1 1 d . . .
H4A H 0.5156 0.4446 0.1215 0.062 Uiso 1 1 calc R . .
H4B H 0.3777 0.4911 0.1567 0.062 Uiso 1 1 calc R . .
H4C H 0.3787 0.4533 0.0891 0.062 Uiso 1 1 calc R . .
C5 C 0.44851(16) 0.29804(10) 0.13603(9) 0.0369(4) Uani 1 1 d . . .
H5A H 0.4384 0.2455 0.1650 0.055 Uiso 1 1 calc R . .
H5B H 0.5427 0.2952 0.1186 0.055 Uiso 1 1 calc R . .
H5C H 0.3948 0.3107 0.0963 0.055 Uiso 1 1 calc R . .
C6 C 0.35671(15) 0.46574(9) 0.29498(8) 0.0320(3) Uani 1 1 d . . .
H6 H 0.2990 0.4747 0.2561 0.038 Uiso 1 1 calc R . .
C7 C 0.27044(18) 0.46009(11) 0.36462(10) 0.0471(5) Uani 1 1 d . . .
H7A H 0.3281 0.4470 0.4034 0.056 Uiso 1 1 calc R . .
H7B H 0.2226 0.4156 0.3701 0.056 Uiso 1 1 calc R . .
C8 C 0.1684(2) 0.54089(13) 0.36860(11) 0.0577(6) Uani 1 1 d . . .
H8A H 0.1023 0.5494 0.3346 0.069 Uiso 1 1 calc R . .
H8B H 0.1199 0.5375 0.4160 0.069 Uiso 1 1 calc R . .
C9 C 0.2342(2) 0.61320(12) 0.35308(10) 0.0556(5) Uani 1 1 d . . .
H9A H 0.1642 0.6641 0.3509 0.067 Uiso 1 1 calc R . .
H9B H 0.2883 0.6096 0.3917 0.067 Uiso 1 1 calc R . .
C10 C 0.32270(19) 0.61668(11) 0.28500(10) 0.0469(4) Uani 1 1 d . . .
H10A H 0.3690 0.6620 0.2787 0.056 Uiso 1 1 calc R . .
H10B H 0.2672 0.6274 0.2456 0.056 Uiso 1 1 calc R . .
C11 C 0.42642(17) 0.53650(10) 0.28404(10) 0.0414(4) Uani 1 1 d . . .
H11A H 0.4822 0.5397 0.2386 0.050 Uiso 1 1 calc R . .
H11B H 0.4857 0.5273 0.3216 0.050 Uiso 1 1 calc R . .
C12 C 0.70719(13) 0.28302(8) 0.20865(8) 0.0250(3) Uani 1 1 d . . .
H12 H 0.6805 0.3231 0.1652 0.030 Uiso 1 1 calc R . .
C13 C 0.80016(15) 0.31774(10) 0.24138(9) 0.0318(3) Uani 1 1 d . . .
H13A H 0.8291 0.2798 0.2848 0.038 Uiso 1 1 calc R . .
H13B H 0.7515 0.3705 0.2540 0.038 Uiso 1 1 calc R . .
C14 C 0.92260(16) 0.33039(10) 0.19049(10) 0.0390(4) Uani 1 1 d . . .
H14A H 0.8942 0.3728 0.1494 0.047 Uiso 1 1 calc R . .
H14B H 0.9838 0.3498 0.2138 0.047 Uiso 1 1 calc R . .
C15 C 0.99655(15) 0.25200(10) 0.16581(10) 0.0387(4) Uani 1 1 d . . .
H15A H 1.0347 0.2116 0.2060 0.046 Uiso 1 1 calc R . .
H15B H 1.0712 0.2633 0.1304 0.046 Uiso 1 1 calc R . .
C16 C 0.90290(15) 0.21685(10) 0.13414(9) 0.0325(3) Uani 1 1 d . . .
H16A H 0.9517 0.1642 0.1213 0.039 Uiso 1 1 calc R . .
H16B H 0.8729 0.2546 0.0909 0.039 Uiso 1 1 calc R . .
C17 C 0.78116(14) 0.20368(9) 0.18556(8) 0.0300(3) Uani 1 1 d . . .
H17A H 0.7202 0.1832 0.1629 0.036 Uiso 1 1 calc R . .
H17B H 0.8103 0.1622 0.2271 0.036 Uiso 1 1 calc R . .
C18 C 0.70093(14) 0.23059(9) 0.44118(8) 0.0290(3) Uani 1 1 d . . .
C19 C 0.76558(15) 0.29131(10) 0.44866(8) 0.0311(3) Uani 1 1 d . . .
C20 C 0.86571(16) 0.26991(11) 0.49378(9) 0.0376(4) Uani 1 1 d . . .
H20 H 0.9069 0.3108 0.5008 0.045 Uiso 1 1 calc R . .
C21 C 0.90662(17) 0.19089(12) 0.52856(9) 0.0425(4) Uani 1 1 d . . .
H21 H 0.9772 0.1771 0.5579 0.051 Uiso 1 1 calc R . .
C22 C 0.84413(16) 0.13225(11) 0.52030(9) 0.0396(4) Uani 1 1 d . . .
H22 H 0.8735 0.0777 0.5439 0.048 Uiso 1 1 calc R . .
C23 C 0.73887(15) 0.15014(10) 0.47840(8) 0.0332(3) Uani 1 1 d . . .
C24 C 0.72505(17) 0.37923(10) 0.41090(9) 0.0369(4) Uani 1 1 d . . .
H24 H 0.6801 0.3789 0.3693 0.044 Uiso 1 1 calc R . .
C25 C 0.6233(2) 0.42995(12) 0.45769(10) 0.0523(5) Uani 1 1 d . . .
H25A H 0.5473 0.4040 0.4740 0.078 Uiso 1 1 calc R . .
H25B H 0.5921 0.4849 0.4309 0.078 Uiso 1 1 calc R . .
H25C H 0.6655 0.4335 0.4981 0.078 Uiso 1 1 calc R . .
C26 C 0.8439(2) 0.41895(14) 0.38399(12) 0.0633(6) Uani 1 1 d . . .
H26A H 0.8826 0.4273 0.4238 0.095 Uiso 1 1 calc R . .
H26B H 0.8138 0.4716 0.3534 0.095 Uiso 1 1 calc R . .
H26C H 0.9114 0.3834 0.3575 0.095 Uiso 1 1 calc R . .
C27 C 0.66698(18) 0.08271(10) 0.47896(9) 0.0396(4) Uani 1 1 d . . .
H27 H 0.5929 0.1061 0.4480 0.047 Uiso 1 1 calc R . .
C28 C 0.7588(2) 0.01133(13) 0.44967(13) 0.0624(6) Uani 1 1 d . . .
H28A H 0.7957 0.0310 0.4019 0.094 Uiso 1 1 calc R . .
H28B H 0.7079 -0.0294 0.4489 0.094 Uiso 1 1 calc R . .
H28C H 0.8320 -0.0134 0.4794 0.094 Uiso 1 1 calc R . .
C29 C 0.6039(2) 0.05401(14) 0.55278(11) 0.0605(6) Uani 1 1 d . . .
H29A H 0.6742 0.0311 0.5845 0.091 Uiso 1 1 calc R . .
H29B H 0.5553 0.0122 0.5517 0.091 Uiso 1 1 calc R . .
H29C H 0.5418 0.1004 0.5694 0.091 Uiso 1 1 calc R . .
C30 C 0.41769(14) 0.19363(9) 0.34308(8) 0.0284(3) Uani 1 1 d . . .
C31 C 0.32546(17) 0.22003(12) 0.39624(9) 0.0429(4) Uani 1 1 d . . .
H31 H 0.3507 0.2468 0.4280 0.051 Uiso 1 1 calc R . .
C32 C 0.19627(19) 0.20774(14) 0.40342(11) 0.0585(5) Uani 1 1 d . . .
H32 H 0.1335 0.2273 0.4395 0.070 Uiso 1 1 calc R . .
C33 C 0.15799(18) 0.16758(13) 0.35890(11) 0.0523(5) Uani 1 1 d . . .
H33 H 0.0694 0.1594 0.3642 0.063 Uiso 1 1 calc R . .
C34 C 0.24923(17) 0.13948(10) 0.30657(10) 0.0422(4) Uani 1 1 d . . .
H34 H 0.2240 0.1114 0.2758 0.051 Uiso 1 1 calc R . .
C35 C 0.37792(16) 0.15226(9) 0.29888(9) 0.0339(4) Uani 1 1 d . . .
H35 H 0.4403 0.1325 0.2628 0.041 Uiso 1 1 calc R . .
C36 C 0.24972(13) 0.12788(8) 0.81096(7) 0.0241(3) Uani 1 1 d . . .
C37 C 0.35295(14) 0.05209(9) 0.79035(8) 0.0287(3) Uani 1 1 d . . .
C38 C 0.31016(17) 0.03099(10) 0.72550(9) 0.0363(4) Uani 1 1 d . . .
H38A H 0.3755 -0.0158 0.7116 0.054 Uiso 1 1 calc R . .
H38B H 0.3058 0.0779 0.6867 0.054 Uiso 1 1 calc R . .
H38C H 0.2220 0.0175 0.7371 0.054 Uiso 1 1 calc R . .
C39 C 0.49439(15) 0.06946(11) 0.77580(9) 0.0386(4) Uani 1 1 d . . .
H39A H 0.5199 0.0807 0.8182 0.058 Uiso 1 1 calc R . .
H39B H 0.4952 0.1168 0.7378 0.058 Uiso 1 1 calc R . .
H39C H 0.5581 0.0219 0.7622 0.058 Uiso 1 1 calc R . .
C40 C 0.35909(16) -0.02519(9) 0.84761(9) 0.0346(4) Uani 1 1 d . . .
H40A H 0.2685 -0.0339 0.8627 0.052 Uiso 1 1 calc R . .
H40B H 0.3988 -0.0185 0.8877 0.052 Uiso 1 1 calc R . .
H40C H 0.4138 -0.0723 0.8289 0.052 Uiso 1 1 calc R . .
C41 C 0.27733(15) 0.22237(9) 0.70113(8) 0.0296(3) Uani 1 1 d . . .
H41 H 0.3407 0.1740 0.6860 0.036 Uiso 1 1 calc R . .
C42 C 0.35155(19) 0.28958(11) 0.69694(9) 0.0435(4) Uani 1 1 d . . .
H42A H 0.4263 0.2692 0.7269 0.052 Uiso 1 1 calc R . .
H42B H 0.2902 0.3363 0.7145 0.052 Uiso 1 1 calc R . .
C43 C 0.4060(2) 0.31755(14) 0.62127(10) 0.0575(6) Uani 1 1 d . . .
H43A H 0.4511 0.3626 0.6191 0.069 Uiso 1 1 calc R . .
H43B H 0.4730 0.2719 0.6052 0.069 Uiso 1 1 calc R . .
C44 C 0.2946(2) 0.34622(14) 0.57302(11) 0.0639(6) Uani 1 1 d . . .
H44A H 0.3334 0.3606 0.5241 0.077 Uiso 1 1 calc R . .
H44B H 0.2331 0.3957 0.5858 0.077 Uiso 1 1 calc R . .
C45 C 0.2168(2) 0.28034(13) 0.57819(9) 0.0524(5) Uani 1 1 d . . .
H45A H 0.1410 0.3019 0.5490 0.063 Uiso 1 1 calc R . .
H45B H 0.2757 0.2333 0.5600 0.063 Uiso 1 1 calc R . .
C46 C 0.16401(17) 0.25232(11) 0.65389(9) 0.0399(4) Uani 1 1 d . . .
H46A H 0.0985 0.2982 0.6706 0.048 Uiso 1 1 calc R . .
H46B H 0.1176 0.2078 0.6563 0.048 Uiso 1 1 calc R . .
C47 C 0.24412(14) 0.10319(9) 0.94091(7) 0.0257(3) Uani 1 1 d . . .
H47 H 0.3409 0.0821 0.9270 0.031 Uiso 1 1 calc R . .
C48 C 0.23367(16) 0.18208(9) 0.96664(8) 0.0323(3) Uani 1 1 d . . .
H48A H 0.1390 0.2051 0.9811 0.039 Uiso 1 1 calc R . .
H48B H 0.2661 0.2223 0.9280 0.039 Uiso 1 1 calc R . .
C49 C 0.31648(17) 0.16646(11) 1.02870(9) 0.0405(4) Uani 1 1 d . . .
H49A H 0.4124 0.1504 1.0124 0.049 Uiso 1 1 calc R . .
H49B H 0.3026 0.2175 1.0467 0.049 Uiso 1 1 calc R . .
C50 C 0.27943(16) 0.10011(11) 1.08762(8) 0.0385(4) Uani 1 1 d . . .
H50A H 0.1874 0.1192 1.1086 0.046 Uiso 1 1 calc R . .
H50B H 0.3407 0.0887 1.1246 0.046 Uiso 1 1 calc R . .
C51 C 0.28783(16) 0.02229(10) 1.06102(8) 0.0349(4) Uani 1 1 d . . .
H51A H 0.2577 -0.0188 1.0997 0.042 Uiso 1 1 calc R . .
H51B H 0.3818 -0.0002 1.0448 0.042 Uiso 1 1 calc R . .
C52 C 0.20065(15) 0.03911(9) 1.00064(8) 0.0304(3) Uani 1 1 d . . .
H52A H 0.2084 -0.0119 0.9835 0.036 Uiso 1 1 calc R . .
H52B H 0.1059 0.0586 1.0175 0.036 Uiso 1 1 calc R . .
C53 C -0.09017(15) 0.31286(8) 0.90049(8) 0.0269(3) Uani 1 1 d . . .
C54 C -0.02427(16) 0.37322(9) 0.90765(9) 0.0335(4) Uani 1 1 d . . .
C55 C -0.0858(2) 0.42670(10) 0.95293(10) 0.0438(4) Uani 1 1 d . . .
H55 H -0.0426 0.4676 0.9580 0.053 Uiso 1 1 calc R . .
C56 C -0.2074(2) 0.42163(10) 0.99035(9) 0.0447(4) Uani 1 1 d . . .
H56 H -0.2458 0.4573 1.0222 0.054 Uiso 1 1 calc R . .
C57 C -0.27293(18) 0.36467(10) 0.98141(9) 0.0393(4) Uani 1 1 d . . .
H57 H -0.3579 0.3624 1.0065 0.047 Uiso 1 1 calc R . .
C58 C -0.21773(15) 0.31002(9) 0.93637(8) 0.0301(3) Uani 1 1 d . . .
C59 C 0.10574(17) 0.38318(10) 0.86381(10) 0.0407(4) Uani 1 1 d . . .
H59 H 0.1530 0.3287 0.8529 0.049 Uiso 1 1 calc R . .
C60 C 0.1999(2) 0.41250(13) 0.90109(15) 0.0694(7) Uani 1 1 d . . .
H60A H 0.1600 0.4683 0.9079 0.104 Uiso 1 1 calc R . .
H60B H 0.2858 0.4113 0.8725 0.104 Uiso 1 1 calc R . .
H60C H 0.2141 0.3766 0.9467 0.104 Uiso 1 1 calc R . .
C61 C 0.0765(2) 0.44125(12) 0.79448(12) 0.0579(5) Uani 1 1 d . . .
H61A H 0.0247 0.4188 0.7686 0.087 Uiso 1 1 calc R . .
H61B H 0.1608 0.4479 0.7666 0.087 Uiso 1 1 calc R . .
H61C H 0.0250 0.4943 0.8037 0.087 Uiso 1 1 calc R . .
C62 C -0.29864(15) 0.25104(10) 0.92735(9) 0.0334(3) Uani 1 1 d . . .
H62 H -0.2505 0.2224 0.8888 0.040 Uiso 1 1 calc R . .
C63 C -0.43852(17) 0.29533(12) 0.90593(11) 0.0492(5) Uani 1 1 d . . .
H63A H -0.4912 0.3195 0.9448 0.074 Uiso 1 1 calc R . .
H63B H -0.4831 0.2563 0.8946 0.074 Uiso 1 1 calc R . .
H63C H -0.4305 0.3384 0.8648 0.074 Uiso 1 1 calc R . .
C64 C -0.30990(17) 0.18616(10) 0.99365(9) 0.0418(4) Uani 1 1 d . . .
H64A H -0.2203 0.1587 1.0072 0.063 Uiso 1 1 calc R . .
H64B H -0.3548 0.1461 0.9845 0.063 Uiso 1 1 calc R . .
H64C H -0.3618 0.2122 1.0317 0.063 Uiso 1 1 calc R . .
C65 C -0.04389(14) 0.11732(8) 0.81517(7) 0.0246(3) Uani 1 1 d . . .
C66 C -0.12036(15) 0.16886(9) 0.76361(8) 0.0319(3) Uani 1 1 d . . .
H66 H -0.1420 0.2260 0.7623 0.038 Uiso 1 1 calc R . .
C67 C -0.16552(17) 0.13770(10) 0.71398(9) 0.0387(4) Uani 1 1 d . . .
H67 H -0.2179 0.1735 0.6792 0.046 Uiso 1 1 calc R . .
C68 C -0.13434(17) 0.05487(11) 0.71523(9) 0.0394(4) Uani 1 1 d . . .
H68 H -0.1641 0.0337 0.6810 0.047 Uiso 1 1 calc R . .
C69 C -0.05972(17) 0.00285(10) 0.76638(9) 0.0371(4) Uani 1 1 d . . .
H69 H -0.0384 -0.0542 0.7674 0.045 Uiso 1 1 calc R . .
C70 C -0.01586(15) 0.03373(9) 0.81630(9) 0.0313(3) Uani 1 1 d . . .
H70 H 0.0340 -0.0026 0.8518 0.038 Uiso 1 1 calc R . .

loop_
_atom_site_aniso_label
_atom_site_aniso_U_11
_atom_site_aniso_U_22
_atom_site_aniso_U_33
_atom_site_aniso_U_23
_atom_site_aniso_U_13
_atom_site_aniso_U_12
P1 0.02470(19) 0.02502(19) 0.0255(2) -0.00207(15) -0.00482(15) -0.00246(14)
P2 0.02200(18) 0.02248(18) 0.02496(19) -0.00539(14) -0.00281(14) -0.00277(14)
N3 0.0272(6) 0.0276(6) 0.0292(7) -0.0048(5) -0.0043(5) 0.0009(5)
N2 0.0199(6) 0.0252(6) 0.0257(6) -0.0021(5) -0.0018(5) -0.0002(5)
N1 0.0314(7) 0.0284(7) 0.0290(7) -0.0044(5) -0.0099(5) -0.0012(5)
N4 0.0277(6) 0.0275(6) 0.0260(7) -0.0042(5) -0.0026(5) -0.0062(5)
N5 0.0218(6) 0.0265(6) 0.0222(6) -0.0050(5) -0.0029(5) -0.0026(5)
N6 0.0274(6) 0.0223(6) 0.0275(7) -0.0073(5) -0.0005(5) -0.0032(5)
C1 0.0196(7) 0.0257(7) 0.0259(8) -0.0004(6) -0.0013(5) -0.0025(5)
C2 0.0260(7) 0.0309(8) 0.0283(8) -0.0041(6) -0.0081(6) -0.0012(6)
C3 0.0255(8) 0.0465(10) 0.0516(11) -0.0146(8) -0.0104(7) -0.0011(7)
C4 0.0499(10) 0.0383(9) 0.0309(9) 0.0027(7) -0.0125(8) -0.0037(8)
C5 0.0350(9) 0.0423(9) 0.0342(9) -0.0113(7) -0.0109(7) -0.0022(7)
C6 0.0309(8) 0.0301(8) 0.0310(8) -0.0078(6) -0.0064(6) 0.0046(6)
C7 0.0462(10) 0.0436(10) 0.0378(10) -0.0047(8) 0.0036(8) 0.0086(8)
C8 0.0519(11) 0.0596(13) 0.0433(11) -0.0105(10) 0.0032(9) 0.0187(10)
C9 0.0714(13) 0.0432(11) 0.0455(11) -0.0176(9) -0.0198(10) 0.0167(10)
C10 0.0524(11) 0.0336(9) 0.0529(12) -0.0121(8) -0.0140(9) 0.0025(8)
C11 0.0399(9) 0.0341(9) 0.0489(11) -0.0101(8) -0.0114(8) 0.0002(7)
C12 0.0222(7) 0.0248(7) 0.0263(8) -0.0044(6) -0.0019(6) -0.0026(5)
C13 0.0273(8) 0.0325(8) 0.0368(9) -0.0116(7) -0.0021(6) -0.0052(6)
C14 0.0284(8) 0.0384(9) 0.0538(11) -0.0168(8) 0.0033(7) -0.0115(7)
C15 0.0245(8) 0.0401(9) 0.0515(11) -0.0140(8) 0.0023(7) -0.0058(7)
C16 0.0269(8) 0.0311(8) 0.0379(9) -0.0113(7) 0.0011(6) -0.0019(6)
C17 0.0260(7) 0.0283(8) 0.0356(9) -0.0102(6) -0.0012(6) -0.0034(6)
C18 0.0265(7) 0.0365(8) 0.0226(7) -0.0045(6) -0.0028(6) -0.0048(6)
C19 0.0307(8) 0.0384(9) 0.0244(8) -0.0074(7) -0.0002(6) -0.0079(7)
C20 0.0327(8) 0.0508(10) 0.0330(9) -0.0111(8) -0.0024(7) -0.0139(7)
C21 0.0302(8) 0.0611(12) 0.0356(10) -0.0030(8) -0.0110(7) -0.0098(8)
C22 0.0356(9) 0.0453(10) 0.0326(9) 0.0038(7) -0.0100(7) -0.0052(7)
C23 0.0321(8) 0.0377(9) 0.0268(8) -0.0006(7) -0.0041(6) -0.0063(7)
C24 0.0461(10) 0.0370(9) 0.0297(9) -0.0075(7) -0.0055(7) -0.0114(7)
C25 0.0673(13) 0.0449(11) 0.0404(11) -0.0130(9) -0.0098(9) 0.0029(9)
C26 0.0731(15) 0.0557(13) 0.0653(14) 0.0008(11) -0.0049(11) -0.0342(11)
C27 0.0454(10) 0.0366(9) 0.0357(9) 0.0054(7) -0.0150(8) -0.0115(7)
C28 0.0705(14) 0.0464(12) 0.0722(15) -0.0123(11) -0.0210(12) -0.0071(10)
C29 0.0721(14) 0.0676(14) 0.0455(12) 0.0102(10) -0.0122(10) -0.0373(12)
C30 0.0276(7) 0.0269(8) 0.0285(8) 0.0001(6) -0.0048(6) -0.0051(6)
C31 0.0367(9) 0.0586(11) 0.0357(10) -0.0135(8) 0.0033(7) -0.0151(8)
C32 0.0372(10) 0.0863(16) 0.0536(13) -0.0210(11) 0.0127(9) -0.0200(10)
C33 0.0324(9) 0.0614(12) 0.0626(13) -0.0007(10) -0.0047(9) -0.0194(9)
C34 0.0405(9) 0.0376(9) 0.0518(11) -0.0018(8) -0.0141(8) -0.0155(7)
C35 0.0330(8) 0.0294(8) 0.0391(9) -0.0049(7) -0.0044(7) -0.0070(6)
C36 0.0216(7) 0.0265(7) 0.0257(7) -0.0069(6) -0.0036(6) -0.0056(5)
C37 0.0265(7) 0.0281(8) 0.0292(8) -0.0061(6) 0.0005(6) -0.0027(6)
C38 0.0410(9) 0.0339(9) 0.0342(9) -0.0127(7) 0.0025(7) -0.0069(7)
C39 0.0258(8) 0.0415(9) 0.0437(10) -0.0055(8) -0.0005(7) -0.0021(7)
C40 0.0360(8) 0.0258(8) 0.0364(9) -0.0063(7) 0.0021(7) 0.0010(6)
C41 0.0316(8) 0.0297(8) 0.0268(8) -0.0028(6) -0.0008(6) -0.0088(6)
C42 0.0544(11) 0.0455(10) 0.0356(10) -0.0013(8) -0.0048(8) -0.0257(9)
C43 0.0724(14) 0.0652(13) 0.0427(11) 0.0043(10) -0.0025(10) -0.0448(11)
C44 0.0867(16) 0.0666(14) 0.0382(11) 0.0138(10) -0.0089(11) -0.0361(12)
C45 0.0610(12) 0.0679(13) 0.0305(10) 0.0040(9) -0.0118(9) -0.0258(10)
C46 0.0400(9) 0.0477(10) 0.0312(9) 0.0000(8) -0.0067(7) -0.0130(8)
C47 0.0226(7) 0.0286(7) 0.0251(8) -0.0051(6) -0.0048(6) -0.0029(6)
C48 0.0341(8) 0.0312(8) 0.0337(9) -0.0073(7) -0.0081(7) -0.0071(6)
C49 0.0398(9) 0.0463(10) 0.0423(10) -0.0157(8) -0.0135(8) -0.0105(8)
C50 0.0316(8) 0.0532(10) 0.0288(9) -0.0124(8) -0.0085(7) 0.0015(7)
C51 0.0313(8) 0.0404(9) 0.0272(8) -0.0031(7) -0.0047(6) 0.0012(7)
C52 0.0317(8) 0.0290(8) 0.0288(8) -0.0037(6) -0.0040(6) -0.0046(6)
C53 0.0323(8) 0.0221(7) 0.0247(8) -0.0055(6) -0.0095(6) 0.0017(6)
C54 0.0385(9) 0.0239(7) 0.0386(9) -0.0065(7) -0.0182(7) 0.0009(6)
C55 0.0605(12) 0.0270(8) 0.0472(11) -0.0125(8) -0.0239(9) -0.0001(8)
C56 0.0649(12) 0.0324(9) 0.0333(9) -0.0153(7) -0.0109(9) 0.0076(8)
C57 0.0486(10) 0.0325(9) 0.0288(9) -0.0061(7) -0.0017(7) 0.0054(7)
C58 0.0350(8) 0.0264(8) 0.0241(8) -0.0036(6) -0.0052(6) 0.0022(6)
C59 0.0380(9) 0.0239(8) 0.0623(12) -0.0082(8) -0.0152(8) -0.0048(7)
C60 0.0529(12) 0.0526(13) 0.117(2) -0.0302(13) -0.0306(13) -0.0128(10)
C61 0.0568(12) 0.0385(10) 0.0695(14) 0.0043(10) -0.0024(10) -0.0086(9)
C62 0.0283(8) 0.0350(8) 0.0333(9) -0.0077(7) 0.0012(6) -0.0017(6)
C63 0.0344(9) 0.0539(11) 0.0518(12) -0.0005(9) -0.0051(8) -0.0038(8)
C64 0.0389(9) 0.0343(9) 0.0451(10) -0.0046(8) 0.0047(8) -0.0025(7)
C65 0.0225(7) 0.0259(7) 0.0258(7) -0.0068(6) -0.0005(6) -0.0056(5)
C66 0.0343(8) 0.0277(8) 0.0342(9) -0.0060(7) -0.0069(7) -0.0057(6)
C67 0.0437(9) 0.0413(9) 0.0333(9) -0.0047(7) -0.0141(7) -0.0092(7)
C68 0.0452(10) 0.0447(10) 0.0364(9) -0.0129(8) -0.0092(8) -0.0176(8)
C69 0.0419(9) 0.0308(8) 0.0438(10) -0.0131(7) -0.0059(8) -0.0113(7)
C70 0.0311(8) 0.0270(8) 0.0368(9) -0.0054(6) -0.0073(7) -0.0061(6)

loop_
_geom_bond_atom_site_label_1
_geom_bond_atom_site_label_2
_geom_bond_distance
_geom_bond_site_symmetry_2
_geom_bond_publ_flag
P1 N2 1.7102(12) . ?
P1 N1 1.7116(13) . ?
P1 C30 1.8356(15) . ?
P2 N5 1.7146(12) . ?
P2 N6 1.7150(13) . ?
P2 C65 1.8310(14) . ?
N3 C1 1.2718(19) . ?
N3 C6 1.4664(18) . ?
N2 C1 1.4413(17) . ?
N2 C12 1.4912(18) . ?
N1 C18 1.4221(18) . ?
N4 C36 1.2757(18) . ?
N4 C41 1.4645(19) . ?
N5 C36 1.4362(18) . ?
N5 C47 1.4921(17) . ?
N6 C53 1.4189(18) . ?
C1 C2 1.556(2) . ?
C2 C5 1.536(2) . ?
C2 C4 1.538(2) . ?
C2 C3 1.546(2) . ?
C6 C7 1.520(2) . ?
C6 C11 1.525(2) . ?
C7 C8 1.539(2) . ?
C8 C9 1.516(3) . ?
C9 C10 1.506(3) . ?
C10 C11 1.532(2) . ?
C12 C17 1.523(2) . ?
C12 C13 1.526(2) . ?
C13 C14 1.526(2) . ?
C14 C15 1.523(2) . ?
C15 C16 1.524(2) . ?
C16 C17 1.528(2) . ?
C18 C23 1.410(2) . ?
C18 C19 1.415(2) . ?
C19 C20 1.392(2) . ?
C19 C24 1.521(2) . ?
C20 C21 1.378(2) . ?
C21 C22 1.374(2) . ?
C22 C23 1.396(2) . ?
C23 C27 1.523(2) . ?
C24 C26 1.526(3) . ?
C24 C25 1.530(2) . ?
C27 C28 1.526(3) . ?
C27 C29 1.532(3) . ?
C30 C31 1.385(2) . ?
C30 C35 1.396(2) . ?
C31 C32 1.389(3) . ?
C32 C33 1.378(3) . ?
C33 C34 1.378(3) . ?
C34 C35 1.386(2) . ?
C36 C37 1.561(2) . ?
C37 C40 1.539(2) . ?
C37 C39 1.541(2) . ?
C37 C38 1.548(2) . ?
C41 C42 1.521(2) . ?
C41 C46 1.523(2) . ?
C42 C43 1.529(3) . ?
C43 C44 1.520(3) . ?
C44 C45 1.524(3) . ?
C45 C46 1.525(2) . ?
C47 C52 1.524(2) . ?
C47 C48 1.525(2) . ?
C48 C49 1.531(2) . ?
C49 C50 1.518(2) . ?
C50 C51 1.521(2) . ?
C51 C52 1.530(2) . ?
C53 C58 1.412(2) . ?
C53 C54 1.416(2) . ?
C54 C55 1.398(2) . ?
C54 C59 1.516(2) . ?
C55 C56 1.376(3) . ?
C56 C57 1.375(3) . ?
C57 C58 1.397(2) . ?
C58 C62 1.518(2) . ?
C59 C61 1.526(3) . ?
C59 C60 1.534(2) . ?
C62 C64 1.531(2) . ?
C62 C63 1.536(2) . ?
C65 C66 1.393(2) . ?
C65 C70 1.394(2) . ?
C66 C67 1.393(2) . ?
C67 C68 1.380(2) . ?
C68 C69 1.381(2) . ?
C69 C70 1.388(2) . ?

loop_
_cod_related_entry_id
_cod_related_entry_database
_cod_related_entry_code
1 ChemSpider 9482314
